data_7021204
loop_
_publ_author_name
'Das, Sudipta'
'Sahana, Animesh'
'Banerjee, Arnab'
'Lohar, Sisir'
'Safin, Damir A.'
'Babashkina, Maria G.'
'Bolte, Michael'
'Garcia, Yann'
'Hauli, Ipsit'
'Mukhopadhyay, Subhra Kanti'
'Das, Debasis'

_publ_section_title
;
 Ratiometric fluorescence sensing and intracellular imaging of Al(3+) ions
 driven by an intramolecular excimer formation of a pyrimidine-pyrene
 scaffold.
;
_journal_issue 14
_journal_name_full 'Dalton transactions (Cambridge, England : 2003)'
_journal_page_first 4757
_journal_page_last 4763
_journal_paper_doi 10.1039/c3dt32908a
_journal_volume 42
_journal_year 2013
_chemical_compound_source 'synthesis as described'
_chemical_formula_moiety 'C21 H14 N4'
_chemical_formula_sum 'C21 H14 N4'
_chemical_formula_weight 322.36
_chemical_name_systematic
;
?
;
_space_group_IT_number 13
_symmetry_cell_setting monoclinic
_symmetry_Int_Tables_number 13
_symmetry_space_group_name_Hall '-P 2yc'
_symmetry_space_group_name_H-M 'P 1 2/c 1'
_atom_sites_solution_hydrogens geom
_atom_sites_solution_primary direct
_atom_sites_solution_secondary difmap
_audit_conform_dict_location ftp://ftp.iucr.org/pub/cif_core.dic
_audit_conform_dict_name cif_core.dic
_audit_conform_dict_version 2.3
_audit_creation_date 2011-08-30T12:54:27-00:00
_audit_creation_method 'WinGX routine CIF_UPDATE'
_cell_angle_alpha 90
_cell_angle_beta 99.204(7)
_cell_angle_gamma 90
_cell_formula_units_Z 4
_cell_length_a 25.4796(32)
_cell_length_b 6.8649(7)
_cell_length_c 8.9741(11)
_cell_measurement_reflns_used 1975
_cell_measurement_temperature 100(2)
_cell_measurement_theta_max 26.33
_cell_measurement_theta_min 2.43
_cell_measurement_wavelength 0.71073
_cell_volume 1549.5(3)
_computing_cell_refinement 'APPEX2 (BRUKER AXS, 2005)'
_computing_data_collection 'APPEX2 (BRUKER AXS, 2005)'
_computing_data_reduction 'APPEX2 (BRUKER AXS, 2005)'
_computing_molecular_graphics 'Ortep-3 for Windows (Farrugia, 1997)'
_computing_publication_material 'WinGX publication routines (Farrugia, 1999)'
_computing_structure_refinement 'SHELXL-97 (Sheldrick, 1997)'
_computing_structure_solution 'SIR97 (Giacovazzo et al, 1997)'
_diffrn_ambient_temperature 100(2)
_diffrn_measured_fraction_theta_full 0.998
_diffrn_measured_fraction_theta_max 0.998
_diffrn_measurement_device 'four-circle diffractometer'
_diffrn_measurement_device_type 'BRUKER APPEX-II CCD'
_diffrn_measurement_method 'omega and phi scans'
_diffrn_radiation_monochromator graphite
_diffrn_radiation_probe x-ray
_diffrn_radiation_source 'fine-focus sealed tube'
_diffrn_radiation_type MoK\a
_diffrn_radiation_wavelength 0.7107
_diffrn_reflns_av_R_equivalents 0.0278
_diffrn_reflns_av_unetI/netI 0.0162
_diffrn_reflns_limit_h_max 31
_diffrn_reflns_limit_h_min -31
_diffrn_reflns_limit_k_max 8
_diffrn_reflns_limit_k_min 0
_diffrn_reflns_limit_l_max 11
_diffrn_reflns_limit_l_min 0
_diffrn_reflns_number 31527
_diffrn_reflns_theta_full 26.41
_diffrn_reflns_theta_max 26.41
_diffrn_reflns_theta_min 0.81
_exptl_absorpt_coefficient_mu 0.085
_exptl_absorpt_correction_T_max 1
_exptl_absorpt_correction_T_min 0.9456
_exptl_absorpt_correction_type multi-scan
_exptl_absorpt_process_details 'BRUKER SADABS'
_exptl_crystal_colour orange
_exptl_crystal_density_diffrn 1.382
_exptl_crystal_density_method 'not measured'
_exptl_crystal_description plate
_exptl_crystal_F_000 672
_exptl_crystal_size_max 0.33
_exptl_crystal_size_mid 0.25
_exptl_crystal_size_min 0.09
_refine_diff_density_max 0.237
_refine_diff_density_min -0.235
_refine_diff_density_rms 0.055
_refine_ls_extinction_method none
_refine_ls_goodness_of_fit_ref 1.084
_refine_ls_hydrogen_treatment mixed
_refine_ls_matrix_type full
_refine_ls_number_parameters 235
_refine_ls_number_reflns 3177
_refine_ls_number_restraints 0
_refine_ls_restrained_S_all 1.084
_refine_ls_R_factor_all 0.0501
_refine_ls_R_factor_gt 0.0378
_refine_ls_shift/su_max 0.001
_refine_ls_shift/su_mean 0
_refine_ls_structure_factor_coef Fsqd
_refine_ls_weighting_details 'calc w=1/[\s^2^(Fo^2^)+(0.0740P)^2^+0.3519P] where P=(Fo^2^+2Fc^2^)/3'
_refine_ls_weighting_scheme calc
_refine_ls_wR_factor_gt 0.1101
_refine_ls_wR_factor_ref 0.1277
_reflns_number_gt 2601
_reflns_number_total 3177
_reflns_threshold_expression >2sigma(I)
_cod_data_source_file c3dt32908a.txt
_cod_data_source_block be46jea1n
_cod_original_sg_symbol_H-M 'P 2/c'
_cod_database_code 7021204

loop_
_symmetry_equiv_pos_as_xyz
'x, y, z'
'-x, y, -z+1/2'
'-x, -y, -z'
'x, -y, z-1/2'

loop_
_atom_site_label
_atom_site_type_symbol
_atom_site_fract_x
_atom_site_fract_y
_atom_site_fract_z
_atom_site_U_iso_or_equiv
_atom_site_adp_type
_atom_site_occupancy
_atom_site_symmetry_multiplicity
_atom_site_calc_flag
_atom_site_refinement_flags
C1 C 0.71207(5) 0.36312(17) 0.63766(14) 0.0197(3) Uani 1 1 d .
C2 C 0.68610(5) 0.19406(18) 0.57755(15) 0.0224(3) Uani 1 1 d .
H2 H 0.6501 0.1781 0.5819 0.027 Uiso 1 1 calc R
C3 C 0.71279(5) 0.05070(19) 0.51196(16) 0.0252(3) Uani 1 1 d .
H3 H 0.6945 -0.0593 0.4717 0.03 Uiso 1 1 calc R
C4 C 0.76704(6) 0.06900(19) 0.50530(15) 0.0240(3) Uani 1 1 d .
C5 C 0.79587(6) -0.0779(2) 0.43810(17) 0.0314(3) Uani 1 1 d .
H5 H 0.7778 -0.1875 0.396 0.038 Uiso 1 1 calc R
C6 C 0.84830(6) -0.0613(2) 0.43447(18) 0.0334(4) Uani 1 1 d .
H6 H 0.8656 -0.1592 0.3898 0.04 Uiso 1 1 calc R
C7 C 0.87787(6) 0.1047(2) 0.49819(16) 0.0287(3) Uani 1 1 d .
C8 C 0.93247(6) 0.1258(2) 0.49653(19) 0.0372(4) Uani 1 1 d .
H8 H 0.9507 0.0289 0.4535 0.045 Uiso 1 1 calc R
C9 C 0.95962(6) 0.2888(3) 0.5580(2) 0.0423(4) Uani 1 1 d .
H9 H 0.9959 0.3003 0.5561 0.051 Uiso 1 1 calc R
C10 C 0.93328(6) 0.4347(3) 0.6223(2) 0.0394(4) Uani 1 1 d .
H10 H 0.9521 0.5434 0.6633 0.047 Uiso 1 1 calc R
C11 C 0.87876(6) 0.4212(2) 0.62665(17) 0.0294(3) Uani 1 1 d .
C12 C 0.85013(6) 0.5684(2) 0.69290(18) 0.0322(4) Uani 1 1 d .
H12 H 0.8683 0.6777 0.735 0.039 Uiso 1 1 calc R
C13 C 0.79751(6) 0.5535(2) 0.69619(17) 0.0278(3) Uani 1 1 d .
H13 H 0.7805 0.6529 0.7402 0.033 Uiso 1 1 calc R
C14 C 0.76706(5) 0.38775(18) 0.63321(15) 0.0207(3) Uani 1 1 d .
C15 C 0.79464(5) 0.23796(18) 0.56702(14) 0.0210(3) Uani 1 1 d .
C16 C 0.85032(5) 0.2547(2) 0.56359(15) 0.0244(3) Uani 1 1 d .
C17 C 0.68093(5) 0.50944(18) 0.70557(15) 0.0209(3) Uani 1 1 d .
H17 H 0.6990(6) 0.633(2) 0.7433(17) 0.025 Uiso 1 1 d .
C18 C 0.60347(5) 0.62706(17) 0.77506(15) 0.0201(3) Uani 1 1 d .
C19 C 0.56388(5) 0.57372(17) 0.86314(15) 0.0208(3) Uani 1 1 d .
C20 C 0.54773(6) 0.89778(19) 0.89064(18) 0.0317(4) Uani 1 1 d .
H20 H 0.5298 0.9931 0.9361 0.038 Uiso 1 1 calc R
C21 C 0.60840(5) 0.82186(18) 0.74441(15) 0.0230(3) Uani 1 1 d .
H21 H 0.632 0.8581 0.6802 0.028 Uiso 1 1 calc R
N1 N 0.63235(4) 0.47724(15) 0.71835(12) 0.0212(3) Uani 1 1 d .
N2 N 0.55397(5) 0.38746(15) 0.89113(14) 0.0237(3) Uani 1 1 d .
H1N H 0.5692(6) 0.296(2) 0.8440(18) 0.028 Uiso 1 1 d .
H2N H 0.5270(7) 0.359(2) 0.9380(18) 0.028 Uiso 1 1 d .
N3 N 0.53647(5) 0.71407(15) 0.92345(14) 0.0281(3) Uani 1 1 d .
N4 N 0.58091(5) 0.96328(15) 0.80237(14) 0.0279(3) Uani 1 1 d .

loop_
_atom_site_aniso_label
_atom_site_aniso_U_11
_atom_site_aniso_U_22
_atom_site_aniso_U_33
_atom_site_aniso_U_23
_atom_site_aniso_U_13
_atom_site_aniso_U_12
C1 0.0233(7) 0.0182(6) 0.0184(6) 0.0020(5) 0.0057(5) 0.0031(5)
C2 0.0220(7) 0.0222(6) 0.0241(7) 0.0011(5) 0.0067(5) 0.0001(5)
C3 0.0281(8) 0.0209(6) 0.0270(7) -0.0032(5) 0.0057(6) -0.0016(5)
C4 0.0273(7) 0.0254(6) 0.0199(7) -0.0015(5) 0.0051(5) 0.0051(5)
C5 0.0342(8) 0.0289(7) 0.0315(8) -0.0107(6) 0.0061(6) 0.0039(6)
C6 0.0334(9) 0.0350(8) 0.0331(8) -0.0094(6) 0.0091(6) 0.0115(6)
C7 0.0261(8) 0.0362(8) 0.0242(7) -0.0006(6) 0.0049(6) 0.0084(6)
C8 0.0271(8) 0.0476(9) 0.0379(9) -0.0039(7) 0.0081(7) 0.0129(7)
C9 0.0207(8) 0.0543(10) 0.0526(10) -0.0022(8) 0.0079(7) 0.0049(7)
C10 0.0237(8) 0.0453(9) 0.0491(10) -0.0077(8) 0.0052(7) -0.0011(7)
C11 0.0237(7) 0.0353(7) 0.0293(8) -0.0009(6) 0.0041(6) 0.0014(6)
C12 0.0267(8) 0.0318(7) 0.0381(9) -0.0086(6) 0.0053(6) -0.0035(6)
C13 0.0265(8) 0.0253(7) 0.0325(8) -0.0061(6) 0.0079(6) 0.0009(5)
C14 0.0217(7) 0.0219(6) 0.0190(6) 0.0016(5) 0.0044(5) 0.0020(5)
C15 0.0232(7) 0.0244(6) 0.0154(6) 0.0013(5) 0.0033(5) 0.0034(5)
C16 0.0237(7) 0.0303(7) 0.0196(7) 0.0010(5) 0.0042(5) 0.0056(5)
C17 0.0231(7) 0.0188(6) 0.0214(7) 0.0010(5) 0.0051(5) 0.0011(5)
C18 0.0199(6) 0.0182(6) 0.0230(7) 0.0001(5) 0.0061(5) 0.0008(5)
C19 0.0222(7) 0.0173(6) 0.0241(7) 0.0001(5) 0.0069(5) 0.0002(5)
C20 0.0352(8) 0.0168(6) 0.0491(9) -0.0019(6) 0.0247(7) 0.0010(6)
C21 0.0215(7) 0.0207(6) 0.0290(7) 0.0024(5) 0.0111(5) 0.0008(5)
N1 0.0239(6) 0.0180(5) 0.0233(6) 0.0011(4) 0.0087(5) 0.0025(4)
N2 0.0281(7) 0.0151(5) 0.0313(7) -0.0003(4) 0.0153(5) -0.0012(4)
N3 0.0318(7) 0.0175(5) 0.0399(7) -0.0008(5) 0.0207(5) -0.0002(4)
N4 0.0276(6) 0.0166(5) 0.0433(7) 0.0016(5) 0.0174(5) 0.0006(4)

loop_
_atom_type_symbol
_atom_type_description
_atom_type_scat_dispersion_real
_atom_type_scat_dispersion_imag
_atom_type_scat_source
C C 0.0033 0.0016 'International Tables Vol C Tables 4.2.6.8 and 6.1.1.4'
H H 0 0 'International Tables Vol C Tables 4.2.6.8 and 6.1.1.4'
N N 0.0061 0.0033 'International Tables Vol C Tables 4.2.6.8 and 6.1.1.4'

loop_
_geom_angle_atom_site_label_1
_geom_angle_atom_site_label_2
_geom_angle_atom_site_label_3
_geom_angle
C2 C1 C14 119.74(11)
C2 C1 C17 118.20(12)
C14 C1 C17 122.06(11)
C3 C2 C1 121.35(13)
C3 C2 H2 119.3
C1 C2 H2 119.3
C2 C3 C4 120.79(12)
C2 C3 H3 119.6
C4 C3 H3 119.6
C3 C4 C15 119.14(12)
C3 C4 C5 122.02(13)
C15 C4 C5 118.84(13)
C6 C5 C4 121.78(13)
C6 C5 H5 119.1
C4 C5 H5 119.1
C5 C6 C7 121.21(13)
C5 C6 H6 119.4
C7 C6 H6 119.4
C8 C7 C16 119.01(14)
C8 C7 C6 122.51(13)
C16 C7 C6 118.47(13)
C9 C8 C7 120.90(14)
C9 C8 H8 119.6
C7 C8 H8 119.6
C10 C9 C8 120.52(15)
C10 C9 H9 119.7
C8 C9 H9 119.7
C9 C10 C11 120.92(15)
C9 C10 H10 119.5
C11 C10 H10 119.5
C10 C11 C16 119.18(13)
C10 C11 C12 122.65(14)
C16 C11 C12 118.17(13)
C13 C12 C11 122.02(13)
C13 C12 H12 119
C11 C12 H12 119
C12 C13 C14 121.72(13)
C12 C13 H13 119.1
C14 C13 H13 119.1
C1 C14 C15 118.70(12)
C1 C14 C13 123.75(12)
C15 C14 C13 117.52(12)
C4 C15 C14 120.27(12)
C4 C15 C16 119.22(12)
C14 C15 C16 120.51(12)
C11 C16 C7 119.47(13)
C11 C16 C15 120.06(12)
C7 C16 C15 120.47(13)
N1 C17 C1 120.81(12)
N1 C17 H17 121.1(8)
C1 C17 H17 118.1(8)
C21 C18 N1 124.67(12)
C21 C18 C19 117.14(11)
N1 C18 C19 118.07(11)
N2 C19 N3 118.80(12)
N2 C19 C18 121.49(12)
N3 C19 C18 119.69(11)
N4 C20 N3 129.15(13)
N4 C20 H20 115.4
N3 C20 H20 115.4
N4 C21 C18 123.57(12)
N4 C21 H21 118.2
C18 C21 H21 118.2
C17 N1 C18 118.39(11)
C19 N2 H1N 118.7(10)
C19 N2 H2N 119.1(10)
H1N N2 H2N 120.5(15)
C20 N3 C19 116.18(12)
C20 N4 C21 113.97(12)

loop_
_geom_bond_atom_site_label_1
_geom_bond_atom_site_label_2
_geom_bond_distance
C1 C2 1.4006(19)
C1 C14 1.4182(18)
C1 C17 1.4712(18)
C2 C3 1.3805(19)
C2 H2 0.93
C3 C4 1.3989(19)
C3 H3 0.93
C4 C15 1.422(2)
C4 C5 1.4360(19)
C5 C6 1.346(2)
C5 H5 0.93
C6 C7 1.433(2)
C6 H6 0.93
C7 C8 1.401(2)
C7 C16 1.425(2)
C8 C9 1.383(3)
C8 H8 0.93
C9 C10 1.383(2)
C9 H9 0.93
C10 C11 1.399(2)
C10 H10 0.93
C11 C16 1.422(2)
C11 C12 1.430(2)
C12 C13 1.350(2)
C12 H12 0.93
C13 C14 1.441(2)
C13 H13 0.93
C14 C15 1.4274(18)
C15 C16 1.4287(19)
C17 N1 1.2805(17)
C17 H17 0.998(15)
C18 C21 1.3751(19)
C18 N1 1.4065(17)
C18 C19 1.4253(19)
C19 N2 1.3350(18)
C19 N3 1.3527(17)
C20 N4 1.3261(18)
C20 N3 1.3366(19)
C20 H20 0.93
C21 N4 1.3492(17)
C21 H21 0.93
N2 H1N 0.880(17)
N2 H2N 0.884(17)

loop_
_geom_torsion_atom_site_label_1
_geom_torsion_atom_site_label_2
_geom_torsion_atom_site_label_3
_geom_torsion_atom_site_label_4
_geom_torsion
C14 C1 C2 C3 -0.77(19)
C17 C1 C2 C3 179.92(12)
C1 C2 C3 C4 0.8(2)
C2 C3 C4 C15 -0.1(2)
C2 C3 C4 C5 179.85(13)
C3 C4 C5 C6 -178.75(14)
C15 C4 C5 C6 1.2(2)
C4 C5 C6 C7 0.1(2)
C5 C6 C7 C8 179.80(14)
C5 C6 C7 C16 -1.1(2)
C16 C7 C8 C9 0.4(2)
C6 C7 C8 C9 179.45(16)
C7 C8 C9 C10 -0.1(3)
C8 C9 C10 C11 -0.1(3)
C9 C10 C11 C16 -0.1(2)
C9 C10 C11 C12 179.62(16)
C10 C11 C12 C13 179.95(15)
C16 C11 C12 C13 -0.3(2)
C11 C12 C13 C14 0.1(2)
C2 C1 C14 C15 -0.05(18)
C17 C1 C14 C15 179.23(11)
C2 C1 C14 C13 -178.03(13)
C17 C1 C14 C13 1.2(2)
C12 C13 C14 C1 178.20(13)
C12 C13 C14 C15 0.2(2)
C3 C4 C15 C14 -0.75(19)
C5 C4 C15 C14 179.33(12)
C3 C4 C15 C16 178.50(12)
C5 C4 C15 C16 -1.42(19)
C1 C14 C15 C4 0.80(18)
C13 C14 C15 C4 178.90(12)
C1 C14 C15 C16 -178.44(11)
C13 C14 C15 C16 -0.33(18)
C10 C11 C16 C7 0.4(2)
C12 C11 C16 C7 -179.35(13)
C10 C11 C16 C15 179.92(13)
C12 C11 C16 C15 0.2(2)
C8 C7 C16 C11 -0.5(2)
C6 C7 C16 C11 -179.62(13)
C8 C7 C16 C15 179.93(13)
C6 C7 C16 C15 0.8(2)
C4 C15 C16 C11 -179.11(12)
C14 C15 C16 C11 0.1(2)
C4 C15 C16 C7 0.44(19)
C14 C15 C16 C7 179.68(12)
C2 C1 C17 N1 4.57(18)
C14 C1 C17 N1 -174.72(12)
C21 C18 C19 N2 175.96(13)
N1 C18 C19 N2 -0.3(2)
C21 C18 C19 N3 -5.8(2)
N1 C18 C19 N3 177.94(12)
N1 C18 C21 N4 -178.77(13)
C19 C18 C21 N4 5.2(2)
C1 C17 N1 C18 -175.92(11)
C21 C18 N1 C17 37.12(19)
C19 C18 N1 C17 -146.91(13)
N4 C20 N3 C19 2.6(3)
N2 C19 N3 C20 -179.47(13)
C18 C19 N3 C20 2.2(2)
N3 C20 N4 C21 -3.3(3)
C18 C21 N4 C20 -1.0(2)
